data_4331520
loop_
_publ_author_name
'Halper, Sara R.'
'Cohen, Seth M.'

_publ_section_title
;
 Self-Assembly of Heteroleptic [Cu(dipyrrinato)(hfacac)] Complexes
 Directed by Fluorine&#x2212;Fluorine Interactions
;
_journal_issue 12
_journal_name_full 'Inorganic Chemistry'
_journal_page_first 4139
_journal_page_last 4141
_journal_paper_doi 10.1021/ic0504442
_journal_volume 44
_journal_year 2005
_chemical_formula_sum 'C150 H106 Cu6 F36 N18 O12'
_chemical_formula_weight 3417.77
_chemical_name_systematic
; 
 ? 
;
_space_group_IT_number 15
_symmetry_cell_setting monoclinic
_symmetry_space_group_name_Hall '-C 2yc'
_symmetry_space_group_name_H-M 'C 1 2/c 1'
_atom_sites_solution_hydrogens geom
_atom_sites_solution_primary direct
_atom_sites_solution_secondary difmap
_audit_creation_method SHELXL-97
_cell_angle_alpha 90.00
_cell_angle_beta 93.9680(10)
_cell_angle_gamma 90.00
_cell_formula_units_Z 4
_cell_length_a 22.6062(13)
_cell_length_b 21.8773(12)
_cell_length_c 31.0283(17)
_cell_measurement_reflns_used 8492
_cell_measurement_temperature 100(2)
_cell_measurement_theta_max 24.97
_cell_measurement_theta_min 2.16
_cell_volume 15308.7(15)
_computing_cell_refinement 'Bruker SMART'
_computing_data_collection 'Bruker SMART'
_computing_data_reduction 'Bruker SAINT'
_computing_molecular_graphics 'Bruker SHELXTL'
_computing_publication_material 'Bruker SHELXTL'
_computing_structure_refinement 'SHELXL-97 (Sheldrick, 1997)'
_computing_structure_solution 'SHELXS-97 (Sheldrick, 1990)'
_diffrn_ambient_temperature 100(2)
_diffrn_measured_fraction_theta_full 0.987
_diffrn_measured_fraction_theta_max 0.987
_diffrn_measurement_device_type 'CCD area detector'
_diffrn_measurement_method 'phi and omega scans'
_diffrn_radiation_monochromator graphite
_diffrn_radiation_source 'fine-focus sealed tube'
_diffrn_radiation_type MoK\a
_diffrn_radiation_wavelength 0.71073
_diffrn_reflns_av_R_equivalents 0.0618
_diffrn_reflns_av_sigmaI/netI 0.0641
_diffrn_reflns_limit_h_max 29
_diffrn_reflns_limit_h_min -29
_diffrn_reflns_limit_k_max 28
_diffrn_reflns_limit_k_min -28
_diffrn_reflns_limit_l_max 40
_diffrn_reflns_limit_l_min -40
_diffrn_reflns_number 64258
_diffrn_reflns_theta_full 27.52
_diffrn_reflns_theta_max 27.52
_diffrn_reflns_theta_min 1.30
_exptl_absorpt_coefficient_mu 0.927
_exptl_absorpt_correction_T_max 1.000000
_exptl_absorpt_correction_T_min 0.833366
_exptl_absorpt_correction_type multi-scan
_exptl_absorpt_process_details sadabs
_exptl_crystal_colour green
_exptl_crystal_density_diffrn 1.483
_exptl_crystal_density_meas 0
_exptl_crystal_density_method 'not measured'
_exptl_crystal_description block
_exptl_crystal_F_000 6904
_exptl_crystal_size_max 0.19
_exptl_crystal_size_mid 0.18
_exptl_crystal_size_min 0.10
_refine_diff_density_max 1.398
_refine_diff_density_min -0.565
_refine_diff_density_rms 0.114
_refine_ls_extinction_method none
_refine_ls_goodness_of_fit_ref 1.083
_refine_ls_hydrogen_treatment mixed
_refine_ls_matrix_type full
_refine_ls_number_parameters 1002
_refine_ls_number_reflns 17420
_refine_ls_number_restraints 0
_refine_ls_restrained_S_all 1.083
_refine_ls_R_factor_all 0.0922
_refine_ls_R_factor_gt 0.0647
_refine_ls_shift/su_max 0.028
_refine_ls_shift/su_mean 0.001
_refine_ls_structure_factor_coef Fsqd
_refine_ls_weighting_details 'calc w=1/[\s^2^(Fo^2^)+(0.0732P)^2^+48.5483P] where P=(Fo^2^+2Fc^2^)/3'
_refine_ls_weighting_scheme calc
_refine_ls_wR_factor_gt 0.1514
_refine_ls_wR_factor_ref 0.1636
_reflns_number_gt 13027
_reflns_number_total 17420
_reflns_threshold_expression >2sigma(I)
_cod_data_source_file ic0504442sup1.cif
_cod_data_source_block '[Cu(4-quindpm)(hfacac)]'
_cod_depositor_comments
;
The following automatic conversions were performed:

'_symmetry_cell_setting' value 'Monoclinic' changed to 'monoclinic'
according to /home/saulius/struct/CIF-dictionaries/cif_core.dic
dictionary named 'cif_core.dic' version 2.4.2 from 2011-04-26.

Automatic conversion script
Id: cif_fix_values 1891 2012-01-12 08:04:46Z andrius 
;
_cod_original_sg_symbol_H-M C2/c
_cod_database_code 4331520

loop_
_symmetry_equiv_pos_as_xyz
'x, y, z'
'-x, y, -z+1/2'
'x+1/2, y+1/2, z'
'-x+1/2, y+1/2, -z+1/2'
'-x, -y, -z'
'x, -y, z-1/2'
'-x+1/2, -y+1/2, -z'
'x+1/2, -y+1/2, z-1/2'

loop_
_atom_site_label
_atom_site_type_symbol
_atom_site_fract_x
_atom_site_fract_y
_atom_site_fract_z
_atom_site_U_iso_or_equiv
_atom_site_adp_type
_atom_site_occupancy
_atom_site_symmetry_multiplicity
_atom_site_calc_flag
_atom_site_refinement_flags
C1 C 0.49896(18) -0.04534(19) 0.20005(12) 0.0217(8) Uani 1 1 d .
H1 H 0.5099 -0.0855 0.2091 0.026 Uiso 1 1 calc R
C2 C 0.44382(19) -0.02991(19) 0.17884(12) 0.0238(9) Uani 1 1 d .
H2 H 0.4117 -0.0569 0.1716 0.029 Uiso 1 1 calc R
C3 C 0.44562(18) 0.03152(19) 0.17082(12) 0.0215(8) Uani 1 1 d .
H3 H 0.4150 0.0554 0.1567 0.026 Uiso 1 1 calc R
C4 C 0.50198(17) 0.05290(18) 0.18761(11) 0.0173(8) Uani 1 1 d .
C5 C 0.52366(17) 0.11228(17) 0.18709(11) 0.0168(8) Uani 1 1 d .
C6 C 0.57550(17) 0.13323(17) 0.20966(11) 0.0180(8) Uani 1 1 d .
C7 C 0.59862(18) 0.19365(18) 0.21066(12) 0.0207(8) Uani 1 1 d .
H7 H 0.5831 0.2277 0.1945 0.025 Uiso 1 1 calc R
C8 C 0.64771(18) 0.19339(19) 0.23942(13) 0.0229(8) Uani 1 1 d .
H8 H 0.6727 0.2271 0.2472 0.028 Uiso 1 1 calc R
C9 C 0.65362(18) 0.13292(18) 0.25519(12) 0.0213(8) Uani 1 1 d .
H9 H 0.6839 0.1197 0.2759 0.026 Uiso 1 1 calc R
C10 C 0.48777(17) 0.15754(17) 0.16001(12) 0.0180(8) Uani 1 1 d .
C11 C 0.45274(18) 0.19935(18) 0.17891(12) 0.0213(8) Uani 1 1 d .
H11 H 0.4528 0.2016 0.2095 0.026 Uiso 1 1 calc R
C12 C 0.41659(18) 0.23906(19) 0.15295(13) 0.0229(9) Uani 1 1 d .
H12 H 0.3912 0.2661 0.1669 0.028 Uiso 1 1 calc R
C13 C 0.45252(16) 0.20105(17) 0.09077(12) 0.0166(8) Uani 1 1 d .
C14 C 0.45356(16) 0.20377(18) 0.04514(12) 0.0190(8) Uani 1 1 d .
H14 H 0.4311 0.2340 0.0293 0.023 Uiso 1 1 calc R
C15 C 0.48676(17) 0.16296(19) 0.02405(12) 0.0206(8) Uani 1 1 d .
H15 H 0.4867 0.1647 -0.0066 0.025 Uiso 1 1 calc R
C16 C 0.52097(17) 0.11861(18) 0.04664(12) 0.0196(8) Uani 1 1 d .
H16 H 0.5434 0.0902 0.0313 0.024 Uiso 1 1 calc R
C17 C 0.52222(16) 0.11599(17) 0.09066(12) 0.0164(7) Uani 1 1 d .
H17 H 0.5462 0.0862 0.1058 0.020 Uiso 1 1 calc R
C18 C 0.48814(16) 0.15722(17) 0.11409(12) 0.0157(7) Uani 1 1 d .
C19 C 0.6526(3) -0.1818(2) 0.22524(15) 0.0400(12) Uani 1 1 d .
C20 C 0.6610(2) -0.11514(19) 0.24028(12) 0.0250(9) Uani 1 1 d .
C21 C 0.7152(2) -0.0977(2) 0.26037(13) 0.0289(10) Uani 1 1 d .
H21 H 0.7468 -0.1263 0.2635 0.035 Uiso 1 1 calc R
C22 C 0.72319(19) -0.0386(2) 0.27580(12) 0.0243(9) Uani 1 1 d .
C23 C 0.7819(2) -0.0236(2) 0.30162(15) 0.0350(11) Uani 1 1 d .
C24 C 0.25964(17) 0.23606(18) 0.14683(12) 0.0198(8) Uani 1 1 d .
H24 H 0.2601 0.2747 0.1609 0.024 Uiso 1 1 calc R
C25 C 0.23887(19) 0.18214(19) 0.16459(13) 0.0236(9) Uani 1 1 d .
H25 H 0.2228 0.1778 0.1919 0.028 Uiso 1 1 calc R
C26 C 0.24613(18) 0.13655(19) 0.13502(13) 0.0232(9) Uani 1 1 d .
H26 H 0.2367 0.0945 0.1381 0.028 Uiso 1 1 calc R
C27 C 0.27044(17) 0.16435(18) 0.09898(12) 0.0188(8) Uani 1 1 d .
C28 C 0.28073(16) 0.13736(17) 0.05930(12) 0.0174(8) Uani 1 1 d .
C29 C 0.29849(17) 0.16773(17) 0.02282(12) 0.0182(8) Uani 1 1 d .
C30 C 0.30058(18) 0.14390(19) -0.01948(12) 0.0219(8) Uani 1 1 d .
H30 H 0.2919 0.1031 -0.0284 0.026 Uiso 1 1 calc R
C31 C 0.31741(19) 0.1905(2) -0.04502(13) 0.0259(9) Uani 1 1 d .
H31 H 0.3226 0.1887 -0.0751 0.031 Uiso 1 1 calc R
C32 C 0.32551(17) 0.24186(19) -0.01814(12) 0.0212(8) Uani 1 1 d .
H32 H 0.3375 0.2809 -0.0277 0.025 Uiso 1 1 calc R
C33 C 0.26874(17) 0.07004(18) 0.05587(11) 0.0181(8) Uani 1 1 d .
C34 C 0.21192(19) 0.04878(19) 0.05049(14) 0.0254(9) Uani 1 1 d .
H34 H 0.1796 0.0766 0.0483 0.030 Uiso 1 1 calc R
C35 C 0.20138(19) -0.01476(19) 0.04824(14) 0.0257(9) Uani 1 1 d .
H35 H 0.1615 -0.0283 0.0439 0.031 Uiso 1 1 calc R
C36 C 0.30089(17) -0.03648(18) 0.05788(11) 0.0174(8) Uani 1 1 d .
C37 C 0.34651(17) -0.08114(18) 0.06271(12) 0.0192(8) Uani 1 1 d .
H37 H 0.3366 -0.1233 0.0629 0.023 Uiso 1 1 calc R
C38 C 0.40433(17) -0.06345(18) 0.06707(12) 0.0195(8) Uani 1 1 d .
H38 H 0.4347 -0.0935 0.0697 0.023 Uiso 1 1 calc R
C39 C 0.41957(17) -0.00086(18) 0.06773(12) 0.0194(8) Uani 1 1 d .
H39 H 0.4602 0.0107 0.0708 0.023 Uiso 1 1 calc R
C40 C 0.37685(17) 0.04326(17) 0.06407(11) 0.0175(8) Uani 1 1 d .
H40 H 0.3878 0.0852 0.0648 0.021 Uiso 1 1 calc R
C41 C 0.31575(17) 0.02653(17) 0.05908(11) 0.0170(8) Uani 1 1 d .
C42 C 0.3562(2) 0.4171(2) 0.16989(16) 0.0369(11) Uani 1 1 d .
C43 C 0.36012(19) 0.38540(18) 0.12587(13) 0.0248(9) Uani 1 1 d .
C44 C 0.40279(19) 0.40480(19) 0.09860(14) 0.0267(9) Uani 1 1 d .
H44 H 0.4313 0.4345 0.1083 0.032 Uiso 1 1 calc R
C45 C 0.40359(17) 0.38076(18) 0.05727(13) 0.0221(8) Uani 1 1 d .
C46 C 0.44797(19) 0.4073(2) 0.02668(15) 0.0290(10) Uani 1 1 d .
C47 C 0.11227(17) -0.10602(18) -0.02413(13) 0.0216(8) Uani 1 1 d .
H47 H 0.0841 -0.1175 -0.0043 0.026 Uiso 1 1 calc R
C48 C 0.09930(19) -0.0685(2) -0.06045(14) 0.0290(10) Uani 1 1 d .
H48 H 0.0619 -0.0514 -0.0696 0.035 Uiso 1 1 calc R
C49 C 0.15116(19) -0.06160(19) -0.07987(13) 0.0247(9) Uani 1 1 d .
H49 H 0.1569 -0.0379 -0.1049 0.030 Uiso 1 1 calc R
C50 C 0.19531(17) -0.09665(17) -0.05571(12) 0.0182(8) Uani 1 1 d .
C51 C 0.25346(17) -0.10878(17) -0.06566(12) 0.0181(8) Uani 1 1 d .
C52 C 0.29105(17) -0.15094(17) -0.04383(12) 0.0172(8) Uani 1 1 d .
C53 C 0.34502(17) -0.17488(18) -0.05758(12) 0.0204(8) Uani 1 1 d .
H53 H 0.3637 -0.1638 -0.0829 0.024 Uiso 1 1 calc R
C54 C 0.36507(18) -0.21693(18) -0.02741(13) 0.0217(8) Uani 1 1 d .
H54 H 0.4000 -0.2410 -0.0279 0.026 Uiso 1 1 calc R
C55 C 0.32378(17) -0.21756(17) 0.00459(13) 0.0192(8) Uani 1 1 d .
H55 H 0.3271 -0.2423 0.0298 0.023 Uiso 1 1 calc R
C56 C 0.72282(17) 0.07565(18) 0.10284(12) 0.0192(8) Uani 1 1 d .
C57 C 0.74393(18) 0.08676(18) 0.14444(12) 0.0222(8) Uani 1 1 d .
H57 H 0.7754 0.1150 0.1503 0.027 Uiso 1 1 calc R
C58 C 0.71855(18) 0.05582(19) 0.17891(13) 0.0238(9) Uani 1 1 d .
H58 H 0.7336 0.0649 0.2075 0.029 Uiso 1 1 calc R
C59 C 0.65518(17) 0.00193(17) 0.13235(12) 0.0182(8) Uani 1 1 d .
C60 C 0.61107(18) -0.04372(18) 0.12658(12) 0.0207(8) Uani 1 1 d .
H60 H 0.5973 -0.0641 0.1510 0.025 Uiso 1 1 calc R
C61 C 0.58799(18) -0.05885(18) 0.08599(12) 0.0207(8) Uani 1 1 d .
H61 H 0.5586 -0.0898 0.0823 0.025 Uiso 1 1 calc R
C62 C 0.60803(18) -0.02839(18) 0.04957(12) 0.0210(8) Uani 1 1 d .
H62 H 0.5912 -0.0384 0.0215 0.025 Uiso 1 1 calc R
C63 C 0.65098(18) 0.01491(18) 0.05412(12) 0.0199(8) Uani 1 1 d .
H63 H 0.6643 0.0344 0.0292 0.024 Uiso 1 1 calc R
C64 C 0.67648(16) 0.03155(17) 0.09589(12) 0.0161(7) Uani 1 1 d .
C65 C 0.0813(2) -0.1463(2) 0.12178(14) 0.0296(10) Uani 1 1 d .
C66 C 0.14114(18) -0.16231(18) 0.10400(13) 0.0227(9) Uani 1 1 d .
C67 C 0.18362(19) -0.19193(19) 0.13056(13) 0.0258(9) Uani 1 1 d .
H67 H 0.1754 -0.2019 0.1593 0.031 Uiso 1 1 calc R
C68 C 0.23798(18) -0.20712(18) 0.11569(12) 0.0217(8) Uani 1 1 d .
C69 C 0.2851(2) -0.2369(2) 0.14723(13) 0.0286(10) Uani 1 1 d .
C70 C 0.4177(5) 0.4209(6) 0.8692(4) 0.157(5) Uani 1 1 d .
H70A H 0.4503 0.4472 0.8805 0.236 Uiso 1 1 calc R
H70B H 0.3798 0.4414 0.8727 0.236 Uiso 1 1 calc R
H70C H 0.4218 0.4128 0.8385 0.236 Uiso 1 1 calc R
C71 C 0.4196(5) 0.3580(7) 0.8951(3) 0.150(5) Uani 1 1 d .
H71A H 0.4228 0.3664 0.9266 0.181 Uiso 1 1 calc R
H71B H 0.3824 0.3351 0.8882 0.181 Uiso 1 1 calc R
C72 C 0.4689(4) 0.3218(5) 0.8840(3) 0.104(3) Uani 1 1 d .
H72A H 0.5055 0.3467 0.8875 0.125 Uiso 1 1 calc R
H72B H 0.4631 0.3094 0.8533 0.125 Uiso 1 1 calc R
C73 C 0.4763(6) 0.2638(4) 0.9128(3) 0.139(5) Uani 1 1 d .
H73A H 0.4428 0.2355 0.9058 0.167 Uiso 1 1 calc R
H73B H 0.4756 0.2755 0.9436 0.167 Uiso 1 1 calc R
C74 C 0.5359(5) 0.2310(4) 0.9053(3) 0.102(3) Uani 1 1 d .
H74A H 0.5685 0.2611 0.9040 0.123 Uiso 1 1 calc R
H74B H 0.5464 0.2014 0.9287 0.123 Uiso 1 1 calc R
C75 C 0.5249(5) 0.1983(5) 0.8621(4) 0.139(4) Uani 1 1 d .
H75A H 0.4888 0.1736 0.8625 0.209 Uiso 1 1 calc R
H75B H 0.5587 0.1717 0.8572 0.209 Uiso 1 1 calc R
H75C H 0.5202 0.2285 0.8388 0.209 Uiso 1 1 calc R
Cu1 Cu 0.61304(2) 0.00725(2) 0.234806(14) 0.01762(12) Uani 1 1 d .
Cu2 Cu 0.32389(2) 0.28178(2) 0.073044(15) 0.01758(12) Uani 1 1 d .
Cu3 Cu 0.21396(2) -0.15643(2) 0.029821(14) 0.01682(11) Uani 1 1 d .
F1 F 0.64068(17) -0.18350(14) 0.18259(9) 0.0614(10) Uani 1 1 d .
F2 F 0.60758(17) -0.20730(13) 0.24392(12) 0.0622(10) Uani 1 1 d .
F3 F 0.69984(15) -0.21672(13) 0.23423(9) 0.0505(8) Uani 1 1 d .
F4 F 0.82436(13) -0.06472(15) 0.29567(11) 0.0569(9) Uani 1 1 d .
F5 F 0.77417(14) -0.02202(14) 0.34374(9) 0.0488(8) Uani 1 1 d .
F6 F 0.80181(12) 0.03100(15) 0.29090(10) 0.0482(8) Uani 1 1 d .
F7 F 0.35886(18) 0.37709(14) 0.20119(9) 0.0602(10) Uani 1 1 d .
F8 F 0.30554(18) 0.44592(17) 0.17142(12) 0.0726(11) Uani 1 1 d .
F9 F 0.39779(19) 0.45816(18) 0.17790(12) 0.0837(14) Uani 1 1 d .
F10 F 0.48830(11) 0.44380(12) 0.04615(9) 0.0365(6) Uani 1 1 d .
F11 F 0.41986(12) 0.43985(14) -0.00469(9) 0.0455(8) Uani 1 1 d .
F12 F 0.47706(12) 0.36195(13) 0.00886(9) 0.0424(7) Uani 1 1 d .
F13 F 0.07090(12) -0.08697(12) 0.11930(9) 0.0393(7) Uani 1 1 d .
F14 F 0.07839(13) -0.16233(14) 0.16319(9) 0.0461(8) Uani 1 1 d .
F15 F 0.03733(12) -0.17397(15) 0.09880(10) 0.0523(8) Uani 1 1 d .
F16 F 0.32342(13) -0.19467(14) 0.16239(9) 0.0450(7) Uani 1 1 d .
F17 F 0.26174(13) -0.26328(14) 0.18094(8) 0.0425(7) Uani 1 1 d .
F18 F 0.31576(12) -0.27944(12) 0.12779(8) 0.0334(6) Uani 1 1 d .
N1 N 0.53368(14) 0.00331(14) 0.20581(9) 0.0172(7) Uani 1 1 d .
N2 N 0.61108(14) 0.09665(15) 0.23727(10) 0.0180(7) Uani 1 1 d .
N3 N 0.41586(14) 0.24105(15) 0.11035(10) 0.0187(7) Uani 1 1 d .
N4 N 0.27882(14) 0.22648(14) 0.10754(10) 0.0172(7) Uani 1 1 d .
N5 N 0.31428(14) 0.22909(14) 0.02235(10) 0.0176(7) Uani 1 1 d .
N6 N 0.24341(14) -0.05649(15) 0.05179(10) 0.0203(7) Uani 1 1 d .
N7 N 0.16869(14) -0.12329(14) -0.02105(10) 0.0170(7) Uani 1 1 d .
N8 N 0.27929(14) -0.17872(14) -0.00517(10) 0.0165(6) Uani 1 1 d .
N9 N 0.67595(15) 0.01571(15) 0.17382(10) 0.0202(7) Uani 1 1 d .
O1 O 0.61589(13) -0.08332(12) 0.23239(8) 0.0239(6) Uani 1 1 d .
O2 O 0.68801(12) 0.00528(12) 0.27306(8) 0.0224(6) Uani 1 1 d .
O3 O 0.32170(13) 0.34458(12) 0.11898(9) 0.0231(6) Uani 1 1 d .
O4 O 0.37081(12) 0.34030(13) 0.03998(9) 0.0233(6) Uani 1 1 d .
O5 O 0.14415(12) -0.14613(12) 0.06522(8) 0.0206(6) Uani 1 1 d .
O6 O 0.25629(12) -0.19826(12) 0.07898(8) 0.0219(6) Uani 1 1 d .

loop_
_atom_site_aniso_label
_atom_site_aniso_U_11
_atom_site_aniso_U_22
_atom_site_aniso_U_33
_atom_site_aniso_U_23
_atom_site_aniso_U_13
_atom_site_aniso_U_12
C1 0.031(2) 0.024(2) 0.0116(18) -0.0005(15) 0.0075(15) -0.0010(17)
C2 0.027(2) 0.029(2) 0.0147(19) -0.0029(16) 0.0026(16) -0.0067(18)
C3 0.023(2) 0.032(2) 0.0103(18) -0.0003(16) 0.0026(15) -0.0004(17)
C4 0.0175(19) 0.026(2) 0.0088(17) 0.0011(14) 0.0035(14) 0.0016(16)
C5 0.020(2) 0.023(2) 0.0084(16) 0.0003(14) 0.0055(14) 0.0035(15)
C6 0.022(2) 0.021(2) 0.0117(17) 0.0033(14) 0.0034(14) 0.0057(16)
C7 0.023(2) 0.022(2) 0.0177(19) 0.0023(15) 0.0023(15) 0.0012(16)
C8 0.022(2) 0.026(2) 0.021(2) 0.0008(16) 0.0029(16) -0.0017(17)
C9 0.022(2) 0.027(2) 0.0152(18) 0.0011(16) 0.0004(15) 0.0020(17)
C10 0.018(2) 0.0206(19) 0.0155(18) 0.0015(15) 0.0000(14) -0.0015(15)
C11 0.024(2) 0.025(2) 0.0143(18) -0.0011(15) 0.0008(15) 0.0018(17)
C12 0.023(2) 0.026(2) 0.020(2) -0.0013(16) 0.0043(16) 0.0035(17)
C13 0.0128(19) 0.0197(19) 0.0173(18) 0.0024(15) 0.0016(14) -0.0017(15)
C14 0.0124(19) 0.025(2) 0.0195(19) 0.0059(16) -0.0003(14) 0.0019(15)
C15 0.019(2) 0.032(2) 0.0102(17) -0.0012(15) 0.0022(14) -0.0035(17)
C16 0.016(2) 0.024(2) 0.0196(19) -0.0009(16) 0.0064(15) -0.0011(16)
C17 0.0135(18) 0.0185(19) 0.0170(18) 0.0024(15) 0.0002(14) 0.0004(14)
C18 0.0124(18) 0.0197(19) 0.0150(18) 0.0013(14) 0.0016(13) -0.0034(15)
C19 0.064(4) 0.029(3) 0.027(2) -0.001(2) -0.001(2) 0.018(2)
C20 0.042(3) 0.023(2) 0.0119(18) 0.0037(15) 0.0107(17) 0.0114(19)
C21 0.035(3) 0.029(2) 0.023(2) -0.0008(18) 0.0025(18) 0.0165(19)
C22 0.030(2) 0.032(2) 0.0107(18) 0.0056(16) 0.0029(16) 0.0099(19)
C23 0.037(3) 0.037(3) 0.030(2) -0.001(2) -0.005(2) 0.016(2)
C24 0.023(2) 0.022(2) 0.0143(18) -0.0034(15) 0.0011(15) 0.0033(16)
C25 0.029(2) 0.027(2) 0.0145(19) 0.0021(16) 0.0059(16) -0.0022(18)
C26 0.028(2) 0.021(2) 0.020(2) 0.0041(16) 0.0043(16) -0.0026(17)
C27 0.0161(19) 0.021(2) 0.0192(19) 0.0005(15) -0.0007(15) 0.0010(15)
C28 0.0145(19) 0.0201(19) 0.0170(18) 0.0007(15) -0.0038(14) 0.0035(15)
C29 0.018(2) 0.0194(19) 0.0170(18) 0.0009(15) 0.0013(14) 0.0072(15)
C30 0.024(2) 0.024(2) 0.0176(19) -0.0020(16) 0.0010(15) 0.0095(17)
C31 0.029(2) 0.033(2) 0.0154(19) 0.0017(17) 0.0031(16) 0.0131(19)
C32 0.020(2) 0.026(2) 0.0177(19) 0.0051(16) 0.0006(15) 0.0085(16)
C33 0.020(2) 0.022(2) 0.0120(17) 0.0000(15) -0.0002(14) 0.0003(16)
C34 0.023(2) 0.025(2) 0.028(2) -0.0045(17) -0.0025(17) 0.0075(17)
C35 0.021(2) 0.026(2) 0.030(2) -0.0047(18) -0.0002(17) -0.0043(17)
C36 0.019(2) 0.023(2) 0.0106(17) -0.0041(14) 0.0002(14) -0.0008(15)
C37 0.024(2) 0.0184(19) 0.0155(18) -0.0022(15) 0.0003(15) 0.0022(16)
C38 0.021(2) 0.020(2) 0.0171(19) -0.0033(15) -0.0025(15) 0.0032(16)
C39 0.018(2) 0.025(2) 0.0149(18) -0.0001(15) 0.0004(14) -0.0025(16)
C40 0.022(2) 0.0183(19) 0.0116(17) -0.0007(14) 0.0000(14) -0.0002(15)
C41 0.022(2) 0.023(2) 0.0066(16) -0.0027(14) -0.0013(14) 0.0018(16)
C42 0.049(3) 0.028(2) 0.036(3) -0.008(2) 0.014(2) -0.006(2)
C43 0.033(2) 0.017(2) 0.025(2) -0.0008(16) 0.0033(17) 0.0061(17)
C44 0.024(2) 0.025(2) 0.031(2) 0.0029(18) 0.0005(17) -0.0045(17)
C45 0.018(2) 0.022(2) 0.027(2) 0.0079(17) 0.0027(16) 0.0046(16)
C46 0.018(2) 0.033(2) 0.036(2) 0.010(2) 0.0012(18) 0.0010(18)
C47 0.017(2) 0.026(2) 0.022(2) 0.0009(16) 0.0036(15) -0.0010(16)
C48 0.021(2) 0.038(3) 0.028(2) 0.0072(19) 0.0013(17) 0.0063(19)
C49 0.028(2) 0.029(2) 0.0173(19) 0.0055(17) 0.0054(16) 0.0083(18)
C50 0.021(2) 0.0168(19) 0.0174(18) 0.0010(15) 0.0062(15) -0.0012(15)
C51 0.023(2) 0.0192(19) 0.0129(18) -0.0012(14) 0.0047(14) -0.0054(15)
C52 0.018(2) 0.0177(19) 0.0162(18) 0.0006(14) 0.0047(14) -0.0044(15)
C53 0.021(2) 0.023(2) 0.0179(19) -0.0020(16) 0.0077(15) -0.0026(16)
C54 0.019(2) 0.0181(19) 0.028(2) -0.0013(16) 0.0036(16) -0.0004(16)
C55 0.020(2) 0.0150(18) 0.023(2) -0.0004(15) 0.0005(15) -0.0044(15)
C56 0.021(2) 0.0209(19) 0.0166(19) 0.0018(15) 0.0057(15) 0.0061(16)
C57 0.024(2) 0.025(2) 0.0183(19) 0.0023(16) 0.0052(16) 0.0008(17)
C58 0.027(2) 0.030(2) 0.0144(19) -0.0013(16) 0.0044(16) 0.0044(18)
C59 0.021(2) 0.0196(19) 0.0152(18) 0.0011(15) 0.0061(15) 0.0053(15)
C60 0.026(2) 0.021(2) 0.0166(19) 0.0026(15) 0.0092(16) 0.0025(16)
C61 0.022(2) 0.021(2) 0.020(2) -0.0023(16) 0.0076(16) -0.0018(16)
C62 0.028(2) 0.023(2) 0.0116(18) -0.0020(15) 0.0046(15) 0.0037(17)
C63 0.027(2) 0.0198(19) 0.0133(18) 0.0016(15) 0.0042(15) 0.0038(16)
C64 0.0178(19) 0.0154(18) 0.0156(18) 0.0015(14) 0.0051(14) 0.0027(15)
C65 0.030(2) 0.033(3) 0.026(2) 0.0002(18) 0.0094(18) 0.0003(19)
C66 0.027(2) 0.018(2) 0.024(2) -0.0019(16) 0.0113(17) -0.0051(17)
C67 0.033(2) 0.030(2) 0.015(2) 0.0014(17) 0.0084(17) -0.0014(19)
C68 0.027(2) 0.020(2) 0.018(2) 0.0004(15) 0.0010(16) -0.0053(16)
C69 0.033(3) 0.036(2) 0.017(2) 0.0030(18) 0.0031(17) 0.001(2)
C70 0.131(10) 0.200(14) 0.138(10) 0.075(10) -0.013(8) 0.036(9)
C71 0.109(8) 0.257(16) 0.081(7) -0.034(9) -0.021(6) 0.069(9)
C72 0.093(7) 0.130(8) 0.088(6) -0.012(6) -0.006(5) 0.024(6)
C73 0.245(14) 0.091(7) 0.087(7) 0.012(5) 0.053(8) 0.076(8)
C74 0.155(9) 0.065(5) 0.093(6) 0.013(5) 0.052(6) 0.012(5)
C75 0.155(11) 0.128(10) 0.138(10) -0.012(8) 0.032(9) -0.006(8)
Cu1 0.0226(3) 0.0180(2) 0.0124(2) 0.00236(18) 0.00260(18) 0.00412(19)
Cu2 0.0198(3) 0.0170(2) 0.0162(2) 0.00161(18) 0.00365(18) 0.00116(19)
Cu3 0.0174(2) 0.0195(2) 0.0140(2) 0.00254(18) 0.00407(17) -0.00060(19)
F1 0.106(3) 0.0447(19) 0.0301(16) -0.0134(14) -0.0197(17) 0.0300(18)
F2 0.080(3) 0.0264(16) 0.081(3) -0.0053(16) 0.015(2) -0.0063(16)
F3 0.080(2) 0.0313(15) 0.0380(16) -0.0086(13) -0.0096(15) 0.0285(15)
F4 0.0414(18) 0.065(2) 0.061(2) -0.0185(17) -0.0163(15) 0.0293(16)
F5 0.063(2) 0.0575(19) 0.0237(14) -0.0040(13) -0.0141(13) 0.0138(16)
F6 0.0318(16) 0.056(2) 0.0553(19) 0.0068(15) -0.0073(14) 0.0000(14)
F7 0.118(3) 0.0383(17) 0.0242(15) -0.0052(13) 0.0065(17) 0.0048(18)
F8 0.088(3) 0.068(2) 0.063(2) -0.0238(19) 0.017(2) 0.034(2)
F9 0.109(3) 0.087(3) 0.059(2) -0.043(2) 0.030(2) -0.063(3)
F10 0.0240(14) 0.0399(15) 0.0455(16) 0.0083(13) 0.0015(11) -0.0112(12)
F11 0.0310(15) 0.065(2) 0.0403(16) 0.0276(15) -0.0026(12) -0.0082(14)
F12 0.0336(16) 0.0495(18) 0.0465(17) -0.0032(14) 0.0199(13) -0.0024(13)
F13 0.0448(17) 0.0360(16) 0.0387(16) 0.0067(12) 0.0144(13) 0.0157(13)
F14 0.0534(19) 0.0574(19) 0.0309(15) 0.0192(13) 0.0272(13) 0.0206(15)
F15 0.0273(16) 0.071(2) 0.061(2) -0.0161(17) 0.0171(14) -0.0127(15)
F16 0.0445(18) 0.0498(18) 0.0382(16) -0.0051(14) -0.0154(13) -0.0052(14)
F17 0.0483(18) 0.0605(19) 0.0196(13) 0.0182(13) 0.0080(12) 0.0121(14)
F18 0.0393(16) 0.0347(14) 0.0260(13) 0.0070(11) 0.0015(11) 0.0123(12)
N1 0.0226(17) 0.0203(17) 0.0095(14) 0.0010(12) 0.0057(12) -0.0006(13)
N2 0.0216(17) 0.0218(17) 0.0109(15) 0.0001(12) 0.0031(12) 0.0010(13)
N3 0.0171(17) 0.0228(17) 0.0164(16) 0.0030(13) 0.0035(12) 0.0021(13)
N4 0.0179(17) 0.0173(16) 0.0162(16) 0.0012(12) -0.0006(12) 0.0024(13)
N5 0.0158(16) 0.0218(17) 0.0154(16) 0.0022(13) 0.0018(12) 0.0032(13)
N6 0.0191(17) 0.0215(17) 0.0202(17) -0.0018(13) 0.0001(13) 0.0001(14)
N7 0.0173(17) 0.0178(16) 0.0165(15) 0.0027(13) 0.0049(12) 0.0007(13)
N8 0.0161(16) 0.0170(16) 0.0167(16) 0.0007(12) 0.0032(12) -0.0022(13)
N9 0.0262(19) 0.0239(17) 0.0113(15) 0.0005(13) 0.0065(13) -0.0001(14)
O1 0.0352(17) 0.0219(15) 0.0155(14) 0.0033(11) 0.0071(12) 0.0060(13)
O2 0.0285(16) 0.0253(15) 0.0135(13) 0.0031(11) 0.0021(11) 0.0060(12)
O3 0.0290(16) 0.0174(14) 0.0237(15) -0.0015(11) 0.0069(12) 0.0004(12)
O4 0.0233(15) 0.0234(15) 0.0231(15) 0.0029(12) 0.0017(11) -0.0005(12)
O5 0.0225(15) 0.0229(14) 0.0172(13) 0.0038(11) 0.0055(11) 0.0000(11)
O6 0.0239(15) 0.0244(15) 0.0178(14) 0.0037(11) 0.0048(11) -0.0005(12)

loop_
_atom_type_symbol
_atom_type_description
_atom_type_scat_dispersion_real
_atom_type_scat_dispersion_imag
_atom_type_scat_source
C C 0.0033 0.0016 'International Tables Vol C Tables 4.2.6.8 and 6.1.1.4'
H H 0.0000 0.0000 'International Tables Vol C Tables 4.2.6.8 and 6.1.1.4'
N N 0.0061 0.0033 'International Tables Vol C Tables 4.2.6.8 and 6.1.1.4'
O O 0.0106 0.0060 'International Tables Vol C Tables 4.2.6.8 and 6.1.1.4'
F F 0.0171 0.0103 'International Tables Vol C Tables 4.2.6.8 and 6.1.1.4'
Cu Cu 0.3201 1.2651 'International Tables Vol C Tables 4.2.6.8 and 6.1.1.4'

loop_
_geom_angle_atom_site_label_1
_geom_angle_atom_site_label_2
_geom_angle_atom_site_label_3
_geom_angle
_geom_angle_site_symmetry_3
N1 C1 C2 111.5(4) .
C3 C2 C1 106.5(4) .
C2 C3 C4 107.1(4) .
C5 C4 N1 124.0(3) .
C5 C4 C3 127.7(4) .
N1 C4 C3 108.3(3) .
C4 C5 C6 125.7(3) .
C4 C5 C10 116.5(3) .
C6 C5 C10 117.8(3) .
N2 C6 C5 123.3(3) .
N2 C6 C7 109.0(3) .
C5 C6 C7 127.5(4) .
C8 C7 C6 106.8(4) .
C7 C8 C9 106.3(4) .
N2 C9 C8 111.3(3) .
C11 C10 C18 118.4(3) .
C11 C10 C5 120.5(3) .
C18 C10 C5 121.1(3) .
C10 C11 C12 119.9(4) .
N3 C12 C11 124.0(4) .
N3 C13 C18 122.9(3) .
N3 C13 C14 117.8(3) .
C18 C13 C14 119.3(3) .
C15 C14 C13 120.0(4) .
C14 C15 C16 121.2(3) .
C17 C16 C15 120.2(4) .
C16 C17 C18 120.8(3) .
C13 C18 C17 118.6(3) .
C13 C18 C10 117.7(3) .
C17 C18 C10 123.8(3) .
F3 C19 F2 107.3(4) .
F3 C19 F1 107.3(4) .
F2 C19 F1 108.2(5) .
F3 C19 C20 113.7(4) .
F2 C19 C20 110.3(4) .
F1 C19 C20 109.8(4) .
O1 C20 C21 128.3(4) .
O1 C20 C19 112.8(4) .
C21 C20 C19 118.9(4) .
C22 C21 C20 120.1(4) .
O2 C22 C21 128.9(4) .
O2 C22 C23 113.2(4) .
C21 C22 C23 117.8(4) .
F6 C23 F5 107.0(4) .
F6 C23 F4 108.1(4) .
F5 C23 F4 107.3(4) .
F6 C23 C22 111.0(4) .
F5 C23 C22 110.5(4) .
F4 C23 C22 112.7(4) .
N4 C24 C25 111.5(3) .
C26 C25 C24 106.9(3) .
C25 C26 C27 106.6(4) .
N4 C27 C28 123.4(3) .
N4 C27 C26 108.8(3) .
C28 C27 C26 127.6(4) .
C29 C28 C27 126.0(4) .
C29 C28 C33 118.1(3) .
C27 C28 C33 115.9(3) .
N5 C29 C28 123.9(3) .
N5 C29 C30 108.7(3) .
C28 C29 C30 127.3(4) .
C31 C30 C29 107.0(4) .
C30 C31 C32 106.5(4) .
N5 C32 C31 111.6(4) .
C34 C33 C41 118.1(4) .
C34 C33 C28 120.5(3) .
C41 C33 C28 121.4(3) .
C33 C34 C35 119.7(4) .
N6 C35 C34 124.1(4) .
N6 C36 C41 122.3(3) .
N6 C36 C37 117.9(3) .
C41 C36 C37 119.8(3) .
C38 C37 C36 120.0(4) .
C37 C38 C39 120.6(4) .
C40 C39 C38 120.9(4) .
C39 C40 C41 120.1(4) .
C36 C41 C33 118.2(3) .
C36 C41 C40 118.5(3) .
C33 C41 C40 123.2(3) .
F7 C42 F8 107.0(4) .
F7 C42 F9 108.8(5) .
F8 C42 F9 106.2(4) .
F7 C42 C43 110.9(4) .
F8 C42 C43 110.7(4) .
F9 C42 C43 113.0(4) .
O3 C43 C44 127.9(4) .
O3 C43 C42 112.9(4) .
C44 C43 C42 119.2(4) .
C45 C44 C43 120.0(4) .
O4 C45 C44 128.3(4) .
O4 C45 C46 113.2(4) .
C44 C45 C46 118.5(4) .
F10 C46 F12 107.1(3) .
F10 C46 F11 106.8(4) .
F12 C46 F11 108.6(4) .
F10 C46 C45 113.7(4) .
F12 C46 C45 109.6(3) .
F11 C46 C45 110.7(3) .
N7 C47 C48 111.7(4) .
C49 C48 C47 106.3(4) .
C48 C49 C50 107.4(4) .
N7 C50 C51 123.6(3) .
N7 C50 C49 107.8(3) .
C51 C50 C49 128.3(4) .
C50 C51 C52 124.7(3) .
C50 C51 C56 118.2(3) 5_655
C52 C51 C56 117.1(3) 5_655
N8 C52 C51 124.2(3) .
N8 C52 C53 108.6(3) .
C51 C52 C53 127.2(3) .
C54 C53 C52 107.1(3) .
C53 C54 C55 106.5(4) .
N8 C55 C54 111.1(3) .
C57 C56 C64 117.8(3) .
C57 C56 C51 121.5(4) 5_655
C64 C56 C51 120.7(3) 5_655
C56 C57 C58 119.6(4) .
N9 C58 C57 124.3(4) .
N9 C59 C60 117.8(3) .
N9 C59 C64 122.3(4) .
C60 C59 C64 119.8(3) .
C61 C60 C59 120.5(3) .
C60 C61 C62 119.9(4) .
C63 C62 C61 120.9(4) .
C62 C63 C64 120.9(3) .
C59 C64 C63 118.0(3) .
C59 C64 C56 118.3(3) .
C63 C64 C56 123.6(3) .
F13 C65 F15 107.1(4) .
F13 C65 F14 107.1(4) .
F15 C65 F14 108.1(4) .
F13 C65 C66 111.2(4) .
F15 C65 C66 110.4(4) .
F14 C65 C66 112.8(4) .
O5 C66 C67 128.3(4) .
O5 C66 C65 112.7(4) .
C67 C66 C65 119.1(4) .
C66 C67 C68 120.7(4) .
O6 C68 C67 128.5(4) .
O6 C68 C69 112.7(4) .
C67 C68 C69 118.8(4) .
F16 C69 F18 107.5(4) .
F16 C69 F17 107.9(3) .
F18 C69 F17 107.4(4) .
F16 C69 C68 109.6(4) .
F18 C69 C68 111.5(3) .
F17 C69 C68 112.7(4) .
C72 C71 C70 110.6(11) .
C71 C72 C73 111.6(10) .
C72 C73 C74 110.4(8) .
C75 C74 C73 104.9(9) .
N1 Cu1 N2 92.27(13) .
N1 Cu1 O1 88.27(13) .
N2 Cu1 O1 179.43(13) .
N1 Cu1 O2 170.34(12) .
N2 Cu1 O2 91.08(12) .
O1 Cu1 O2 88.42(12) .
N1 Cu1 N9 102.20(12) .
N2 Cu1 N9 88.31(12) .
O1 Cu1 N9 91.39(11) .
O2 Cu1 N9 86.95(11) .
N4 Cu2 N5 92.45(13) .
N4 Cu2 O3 89.73(12) .
N5 Cu2 O3 169.27(13) .
N4 Cu2 O4 177.64(12) .
N5 Cu2 O4 89.89(12) .
O3 Cu2 O4 88.02(11) .
N4 Cu2 N3 88.49(12) .
N5 Cu2 N3 101.97(12) .
O3 Cu2 N3 88.58(11) .
O4 Cu2 N3 90.70(11) .
N8 Cu3 N7 91.00(13) .
N8 Cu3 O6 88.22(12) .
N7 Cu3 O6 173.96(12) .
N8 Cu3 O5 171.91(12) .
N7 Cu3 O5 90.73(12) .
O6 Cu3 O5 89.23(11) .
N8 Cu3 N6 100.47(12) .
N7 Cu3 N6 90.63(12) .
O6 Cu3 N6 95.40(11) .
O5 Cu3 N6 87.41(11) .
C1 N1 C4 106.6(3) .
C1 N1 Cu1 127.8(3) .
C4 N1 Cu1 125.5(3) .
C9 N2 C6 106.5(3) .
C9 N2 Cu1 126.2(3) .
C6 N2 Cu1 124.4(3) .
C12 N3 C13 117.0(3) .
C12 N3 Cu2 115.6(3) .
C13 N3 Cu2 122.4(2) .
C24 N4 C27 106.1(3) .
C24 N4 Cu2 128.2(3) .
C27 N4 Cu2 124.7(3) .
C32 N5 C29 106.2(3) .
C32 N5 Cu2 128.3(3) .
C29 N5 Cu2 125.2(2) .
C35 N6 C36 117.5(3) .
C35 N6 Cu3 115.4(3) .
C36 N6 Cu3 125.3(3) .
C47 N7 C50 106.8(3) .
C47 N7 Cu3 127.5(3) .
C50 N7 Cu3 123.1(3) .
C55 N8 C52 106.8(3) .
C55 N8 Cu3 128.2(3) .
C52 N8 Cu3 124.7(3) .
C58 N9 C59 117.6(3) .
C58 N9 Cu1 114.9(2) .
C59 N9 Cu1 121.9(3) .
C20 O1 Cu1 125.4(3) .
C22 O2 Cu1 124.6(3) .
C43 O3 Cu2 124.4(3) .
C45 O4 Cu2 123.7(3) .
C66 O5 Cu3 126.2(3) .
C68 O6 Cu3 127.0(3) .

loop_
_geom_bond_atom_site_label_1
_geom_bond_atom_site_label_2
_geom_bond_distance
_geom_bond_site_symmetry_2
C1 N1 1.327(5) .
C1 C2 1.410(6) .
C2 C3 1.368(6) .
C3 C4 1.422(5) .
C4 C5 1.389(5) .
C4 N1 1.398(5) .
C5 C6 1.400(5) .
C5 C10 1.500(5) .
C6 N2 1.388(5) .
C6 C7 1.421(5) .
C7 C8 1.375(6) .
C8 C9 1.413(6) .
C9 N2 1.338(5) .
C10 C11 1.368(5) .
C10 C18 1.426(5) .
C11 C12 1.407(6) .
C12 N3 1.322(5) .
C13 N3 1.375(5) .
C13 C18 1.418(5) .
C13 C14 1.419(5) .
C14 C15 1.363(5) .
C15 C16 1.399(6) .
C16 C17 1.366(5) .
C17 C18 1.419(5) .
C19 F3 1.326(6) .
C19 F2 1.329(6) .
C19 F1 1.333(5) .
C19 C20 1.539(6) .
C20 O1 1.246(5) .
C20 C21 1.388(6) .
C21 C22 1.386(6) .
C22 O2 1.246(5) .
C22 C23 1.537(6) .
C23 F6 1.327(6) .
C23 F5 1.331(5) .
C23 F4 1.338(5) .
C24 N4 1.338(5) .
C24 C25 1.397(5) .
C25 C26 1.373(6) .
C26 C27 1.417(5) .
C27 N4 1.395(5) .
C27 C28 1.400(5) .
C28 C29 1.395(5) .
C28 C33 1.500(5) .
C29 N5 1.389(5) .
C29 C30 1.416(5) .
C30 C31 1.362(6) .
C31 C32 1.403(6) .
C32 N5 1.329(5) .
C33 C34 1.365(6) .
C33 C41 1.425(5) .
C34 C35 1.411(6) .
C35 N6 1.317(5) .
C36 N6 1.372(5) .
C36 C41 1.419(5) .
C36 C37 1.421(5) .
C37 C38 1.361(6) .
C38 C39 1.412(5) .
C39 C40 1.365(5) .
C40 C41 1.427(5) .
C42 F7 1.305(6) .
C42 F8 1.311(6) .
C42 F9 1.313(6) .
C42 C43 1.539(6) .
C43 O3 1.254(5) .
C43 C44 1.393(6) .
C44 C45 1.387(6) .
C45 O4 1.251(5) .
C45 C46 1.541(6) .
C46 F10 1.326(5) .
C46 F12 1.332(5) .
C46 F11 1.332(5) .
C47 N7 1.327(5) .
C47 C48 1.409(6) .
C48 C49 1.363(6) .
C49 C50 1.429(5) .
C50 N7 1.396(5) .
C50 C51 1.396(5) .
C51 C52 1.397(5) .
C51 C56 1.493(5) 5_655
C52 N8 1.387(5) .
C52 C53 1.420(5) .
C53 C54 1.367(6) .
C54 C55 1.409(5) .
C55 N8 1.335(5) .
C56 C57 1.367(5) .
C56 C64 1.430(5) .
C56 C51 1.493(5) 5_655
C57 C58 1.420(5) .
C58 N9 1.304(5) .
C59 N9 1.372(5) .
C59 C60 1.414(6) .
C59 C64 1.417(5) .
C60 C61 1.370(5) .
C61 C62 1.413(5) .
C62 C63 1.357(6) .
C63 C64 1.429(5) .
C65 F13 1.320(5) .
C65 F15 1.328(5) .
C65 F14 1.338(5) .
C65 C66 1.537(6) .
C66 O5 1.261(5) .
C66 C67 1.383(6) .
C67 C68 1.383(6) .
C68 O6 1.254(5) .
C68 C69 1.540(6) .
C69 F16 1.329(5) .
C69 F18 1.330(5) .
C69 F17 1.335(5) .
C70 C71 1.594(16) .
C71 C72 1.427(12) .
C72 C73 1.555(12) .
C73 C74 1.559(13) .
C74 C75 1.523(13) .
Cu1 N1 1.952(3) .
Cu1 N2 1.958(3) .
Cu1 O1 1.984(3) .
Cu1 O2 2.001(3) .
Cu1 N9 2.452(3) .
Cu2 N4 1.949(3) .
Cu2 N5 1.950(3) .
Cu2 O3 1.983(3) .
Cu2 O4 1.992(3) .
Cu2 N3 2.474(3) .
Cu3 N8 1.954(3) .
Cu3 N7 1.960(3) .
Cu3 O6 1.969(3) .
Cu3 O5 1.997(3) .
Cu3 N6 2.372(3) .
